data_7158320
loop_
_publ_author_name
'Popovics-T\'oth, N\'ora'
'R\'avai, Bettina'
'Tajti, \'Ad\'am'
'Varga, Bence'
'Bagi, P\'eter'
'Perdih, Franc'
'Szab\'o, P\'al Tam\'as'
'Hackler, Jr, L\'aszl\'o'
'Pusk\'as, L\'aszl\'o G'
'B\'alint, Erika'

_publ_section_title
;
 Three-component synthesis, utilization and biological activity of
 phosphinoyl-functionalized isoindolinones.
;
_journal_issue 40
_journal_name_full 'Organic &amp; biomolecular chemistry'
_journal_page_first 8754
_journal_page_last 8760
_journal_paper_doi 10.1039/d1ob01610e
_journal_volume 19
_journal_year 2021
_chemical_formula_moiety 'C24 H24 N O2 P'
_chemical_formula_sum 'C24 H24 N O2 P'
_chemical_formula_weight 389.41
_space_group_crystal_system monoclinic
_space_group_IT_number 14
_space_group_name_Hall '-P 2ybc'
_space_group_name_H-M_alt 'P 1 21/c 1'
_atom_sites_solution_hydrogens geom
_atom_sites_solution_primary dual
_audit_creation_method SHELXL-2018/3
_audit_update_record
;
2021-07-29 deposited with the CCDC.	2021-09-20 downloaded from the CCDC.
;
_cell_angle_alpha 90
_cell_angle_beta 115.786(8)
_cell_angle_gamma 90
_cell_formula_units_Z 4
_cell_length_a 11.7785(7)
_cell_length_b 17.1967(9)
_cell_length_c 11.2241(6)
_cell_measurement_reflns_used 3857
_cell_measurement_temperature 150.00(10)
_cell_measurement_theta_max 29.5390
_cell_measurement_theta_min 3.0290
_cell_volume 2047.1(2)
_computing_cell_refinement 'CrysAlisPro 1.171.40.68a (Rigaku OD, 2019)'
_computing_data_collection 'CrysAlisPro 1.171.40.68a (Rigaku OD, 2019)'
_computing_data_reduction 'CrysAlisPro 1.171.40.68a (Rigaku OD, 2019)'
_computing_structure_refinement 'ShelXL (Sheldrick, 2015)'
_computing_structure_solution 'ShelXT (Sheldrick, 2015)'
_diffrn_ambient_temperature 150(2)
_diffrn_detector 'CCD plate'
_diffrn_detector_area_resol_mean 10.4933
_diffrn_detector_type Atlas
_diffrn_measured_fraction_theta_full 0.999
_diffrn_measured_fraction_theta_max 1.000
_diffrn_measurement_device 'four-circle diffractometer'
_diffrn_measurement_device_type 'SuperNova, Dual, Cu at zero, Atlas'
_diffrn_measurement_method '\w scans'
_diffrn_radiation_type MoK\a
_diffrn_radiation_wavelength 0.71073
_diffrn_reflns_av_R_equivalents 0.0317
_diffrn_reflns_av_unetI/netI 0.0438
_diffrn_reflns_Laue_measured_fraction_full 0.999
_diffrn_reflns_Laue_measured_fraction_max 1.000
_diffrn_reflns_limit_h_max 15
_diffrn_reflns_limit_h_min -15
_diffrn_reflns_limit_k_max 20
_diffrn_reflns_limit_k_min -22
_diffrn_reflns_limit_l_max 10
_diffrn_reflns_limit_l_min -14
_diffrn_reflns_number 11169
_diffrn_reflns_point_group_measured_fraction_full 0.999
_diffrn_reflns_point_group_measured_fraction_max 1.000
_diffrn_reflns_theta_full 25.242
_diffrn_reflns_theta_max 27.485
_diffrn_reflns_theta_min 2.337
_diffrn_source 'micro-focus sealed X-ray tube'
_exptl_absorpt_coefficient_mu 0.154
_exptl_absorpt_correction_T_max 1.00000
_exptl_absorpt_correction_T_min 0.63658
_exptl_absorpt_correction_type multi-scan
_exptl_absorpt_process_details
;
CrysAlisPro 1.171.40.68a (Rigaku Oxford Diffraction, 2019)
Empirical absorption correction using spherical harmonics,
 implemented in SCALE3 ABSPACK scaling algorithm.
;
_exptl_crystal_colour colourless
_exptl_crystal_density_diffrn 1.264
_exptl_crystal_description prism
_exptl_crystal_F_000 824
_exptl_crystal_size_max 0.600
_exptl_crystal_size_mid 0.300
_exptl_crystal_size_min 0.150
_refine_diff_density_max 0.306
_refine_diff_density_min -0.314
_refine_diff_density_rms 0.046
_refine_ls_extinction_method none
_refine_ls_goodness_of_fit_ref 1.059
_refine_ls_hydrogen_treatment constr
_refine_ls_matrix_type full
_refine_ls_number_parameters 254
_refine_ls_number_reflns 4703
_refine_ls_number_restraints 0
_refine_ls_restrained_S_all 1.059
_refine_ls_R_factor_all 0.0597
_refine_ls_R_factor_gt 0.0429
_refine_ls_shift/su_max 0.000
_refine_ls_shift/su_mean 0.000
_refine_ls_structure_factor_coef Fsqd
_refine_ls_weighting_details 'w=1/[\s^2^(Fo^2^)+(0.0452P)^2^+0.5056P] where P=(Fo^2^+2Fc^2^)/3'
_refine_ls_weighting_scheme calc
_refine_ls_wR_factor_gt 0.1008
_refine_ls_wR_factor_ref 0.1157
_reflns_Friedel_coverage 0.000
_reflns_number_gt 3698
_reflns_number_total 4703
_reflns_threshold_expression 'I > 2\s(I)'
_cod_data_source_file d1ob01610e2.cif
_cod_data_source_block 7a
_cod_depositor_comments 'Adding full bibliography for 7158320--7158321.cif.'
_cod_original_sg_symbol_H-M 'P 21/c'
_cod_database_code 7158320
_shelx_shelxl_version_number 2018/3
_shelx_space_group_comment
;
The symmetry employed for this shelxl refinement is uniquely defined
by the following loop, which should always be used as a source of
symmetry information in preference to the above space-group names.
They are only intended as comments.
;
_shelx_estimated_absorpt_t_min 0.914
_shelx_estimated_absorpt_t_max 0.977

loop_
_space_group_symop_operation_xyz
'x, y, z'
'-x, y+1/2, -z+1/2'
'-x, -y, -z'
'x, -y-1/2, z-1/2'

loop_
_atom_site_label
_atom_site_type_symbol
_atom_site_fract_x
_atom_site_fract_y
_atom_site_fract_z
_atom_site_U_iso_or_equiv
_atom_site_adp_type
_atom_site_occupancy
_atom_site_site_symmetry_order
_atom_site_calc_flag
_atom_site_refinement_flags_posn
_atom_site_refinement_flags_adp
_atom_site_refinement_flags_occupancy
_atom_site_disorder_assembly
_atom_site_disorder_group
P1 P 0.66335(4) 0.20347(3) 0.68759(4) 0.02723(13) Uani 1 1 d . . . . .
O1 O 0.67278(11) 0.22203(7) 0.82066(10) 0.0364(3) Uani 1 1 d . . . . .
O2 O 0.77033(11) 0.46088(7) 0.79605(12) 0.0391(3) Uani 1 1 d . . . . .
N1 N 0.75884(12) 0.34639(8) 0.68555(12) 0.0285(3) Uani 1 1 d . . . . .
C1 C 0.66231(14) 0.29307(10) 0.59648(14) 0.0275(3) Uani 1 1 d . . . . .
H1 H 0.675252 0.281338 0.515991 0.033 Uiso 1 1 calc R U . . .
C2 C 0.54300(15) 0.33862(10) 0.56202(14) 0.0290(4) Uani 1 1 d . . . . .
C3 C 0.41937(16) 0.32348(11) 0.47100(16) 0.0358(4) Uani 1 1 d . . . . .
H3 H 0.398541 0.277449 0.419032 0.043 Uiso 1 1 calc R U . . .
C4 C 0.32784(16) 0.37738(12) 0.45849(18) 0.0418(5) Uani 1 1 d . . . . .
H4 H 0.243001 0.368123 0.396612 0.050 Uiso 1 1 calc R U . . .
C5 C 0.35691(17) 0.44475(12) 0.53419(18) 0.0428(5) Uani 1 1 d . . . . .
H5 H 0.291961 0.480580 0.524145 0.051 Uiso 1 1 calc R U . . .
C6 C 0.47997(17) 0.46002(11) 0.62422(18) 0.0386(4) Uani 1 1 d . . . . .
H6 H 0.500801 0.506070 0.676141 0.046 Uiso 1 1 calc R U . . .
C7 C 0.57145(15) 0.40637(10) 0.63629(15) 0.0300(4) Uani 1 1 d . . . . .
C8 C 0.70931(15) 0.41028(10) 0.71725(15) 0.0304(4) Uani 1 1 d . . . . .
C9 C 0.89328(14) 0.32737(11) 0.75291(15) 0.0310(4) Uani 1 1 d . . . . .
H9A H 0.903505 0.276860 0.798787 0.037 Uiso 1 1 calc R U . . .
H9B H 0.936852 0.367438 0.820927 0.037 Uiso 1 1 calc R U . . .
C10 C 0.95566(15) 0.32258(11) 0.66007(16) 0.0325(4) Uani 1 1 d . . . . .
H10A H 0.964847 0.375655 0.631220 0.039 Uiso 1 1 calc R U . . .
H10B H 0.901017 0.292474 0.580484 0.039 Uiso 1 1 calc R U . . .
C11 C 1.08442(16) 0.28429(12) 0.72530(18) 0.0404(4) Uani 1 1 d . . . . .
H11A H 1.138340 0.313786 0.805957 0.048 Uiso 1 1 calc R U . . .
H11B H 1.074875 0.230871 0.752571 0.048 Uiso 1 1 calc R U . . .
C12 C 1.1486(2) 0.28066(17) 0.6345(2) 0.0680(7) Uani 1 1 d . . . . .
H12A H 1.095934 0.251168 0.554749 0.102 Uiso 1 1 calc R U . . .
H12B H 1.230621 0.254943 0.680255 0.102 Uiso 1 1 calc R U . . .
H12C H 1.160972 0.333513 0.609645 0.102 Uiso 1 1 calc R U . . .
C13 C 0.52344(15) 0.15024(10) 0.58601(15) 0.0298(4) Uani 1 1 d . . . . .
C14 C 0.43767(17) 0.13574(12) 0.63621(18) 0.0410(4) Uani 1 1 d . . . . .
H14 H 0.452409 0.155419 0.720784 0.049 Uiso 1 1 calc R U . . .
C15 C 0.32996(18) 0.09260(13) 0.5642(2) 0.0533(6) Uani 1 1 d . . . . .
H15 H 0.271810 0.082144 0.599966 0.064 Uiso 1 1 calc R U . . .
C16 C 0.30736(19) 0.06510(12) 0.4416(2) 0.0524(6) Uani 1 1 d . . . . .
H16 H 0.233482 0.035557 0.392307 0.063 Uiso 1 1 calc R U . . .
C17 C 0.39094(19) 0.08003(14) 0.3896(2) 0.0590(6) Uani 1 1 d . . . . .
H17 H 0.374241 0.061354 0.303901 0.071 Uiso 1 1 calc R U . . .
C18 C 0.49935(18) 0.12209(14) 0.46107(19) 0.0517(6) Uani 1 1 d . . . . .
H18 H 0.557471 0.131796 0.424951 0.062 Uiso 1 1 calc R U . . .
C19 C 0.79391(15) 0.14523(10) 0.69567(15) 0.0288(4) Uani 1 1 d . . . . .
C20 C 0.86546(17) 0.10763(11) 0.81546(16) 0.0369(4) Uani 1 1 d . . . . .
H20 H 0.843888 0.113087 0.887336 0.044 Uiso 1 1 calc R U . . .
C21 C 0.96795(17) 0.06234(11) 0.82957(18) 0.0414(4) Uani 1 1 d . . . . .
H21 H 1.016974 0.037342 0.911538 0.050 Uiso 1 1 calc R U . . .
C22 C 0.99905(16) 0.05340(11) 0.72572(18) 0.0398(4) Uani 1 1 d . . . . .
H22 H 1.069628 0.022516 0.736102 0.048 Uiso 1 1 calc R U . . .
C23 C 0.92750(16) 0.08939(11) 0.60610(17) 0.0359(4) Uani 1 1 d . . . . .
H23 H 0.948359 0.082443 0.533998 0.043 Uiso 1 1 calc R U . . .
C24 C 0.82547(15) 0.13559(10) 0.59065(15) 0.0312(4) Uani 1 1 d . . . . .
H24 H 0.777204 0.160606 0.508494 0.037 Uiso 1 1 calc R U . . .

loop_
_atom_site_aniso_label
_atom_site_aniso_U_11
_atom_site_aniso_U_22
_atom_site_aniso_U_33
_atom_site_aniso_U_23
_atom_site_aniso_U_13
_atom_site_aniso_U_12
P1 0.0286(2) 0.0342(3) 0.02033(19) -0.00035(16) 0.01204(17) -0.00047(17)
O1 0.0437(7) 0.0461(7) 0.0230(5) 0.0000(5) 0.0178(5) 0.0010(6)
O2 0.0343(7) 0.0375(7) 0.0436(7) -0.0081(6) 0.0152(6) -0.0037(6)
N1 0.0242(7) 0.0340(8) 0.0266(6) -0.0012(6) 0.0103(6) -0.0002(6)
C1 0.0269(8) 0.0347(9) 0.0215(7) -0.0006(6) 0.0111(6) -0.0020(7)
C2 0.0280(8) 0.0383(9) 0.0236(7) 0.0061(7) 0.0139(7) 0.0017(7)
C3 0.0305(9) 0.0453(11) 0.0283(8) 0.0040(7) 0.0098(7) -0.0007(8)
C4 0.0271(9) 0.0552(13) 0.0384(9) 0.0108(9) 0.0098(8) 0.0019(8)
C5 0.0305(9) 0.0519(12) 0.0475(10) 0.0104(9) 0.0185(8) 0.0100(8)
C6 0.0391(10) 0.0389(10) 0.0417(9) 0.0042(8) 0.0213(8) 0.0052(8)
C7 0.0290(8) 0.0353(9) 0.0281(7) 0.0063(7) 0.0146(7) 0.0015(7)
C8 0.0314(8) 0.0336(9) 0.0299(8) 0.0041(7) 0.0167(7) 0.0001(7)
C9 0.0259(8) 0.0372(10) 0.0272(7) 0.0009(7) 0.0090(7) -0.0005(7)
C10 0.0270(8) 0.0392(10) 0.0304(8) 0.0001(7) 0.0116(7) -0.0014(7)
C11 0.0261(9) 0.0523(12) 0.0393(9) -0.0032(8) 0.0112(8) -0.0007(8)
C12 0.0372(11) 0.115(2) 0.0541(13) -0.0039(13) 0.0224(10) 0.0133(13)
C13 0.0276(8) 0.0307(9) 0.0319(8) 0.0007(7) 0.0137(7) 0.0011(7)
C14 0.0398(10) 0.0459(11) 0.0407(9) 0.0103(8) 0.0207(8) -0.0024(8)
C15 0.0377(11) 0.0569(14) 0.0658(13) 0.0202(11) 0.0231(10) -0.0079(10)
C16 0.0351(10) 0.0358(11) 0.0726(14) -0.0023(10) 0.0107(10) -0.0067(8)
C17 0.0363(11) 0.0716(16) 0.0612(13) -0.0310(12) 0.0138(10) -0.0070(11)
C18 0.0328(10) 0.0767(16) 0.0478(11) -0.0244(11) 0.0196(9) -0.0102(10)
C19 0.0264(8) 0.0320(9) 0.0254(7) -0.0014(6) 0.0089(7) -0.0023(7)
C20 0.0388(10) 0.0400(11) 0.0282(8) 0.0027(7) 0.0113(8) 0.0002(8)
C21 0.0359(10) 0.0395(11) 0.0381(9) 0.0048(8) 0.0061(8) 0.0044(8)
C22 0.0276(9) 0.0345(10) 0.0506(10) -0.0044(8) 0.0110(8) -0.0006(7)
C23 0.0294(9) 0.0401(10) 0.0398(9) -0.0086(8) 0.0164(8) -0.0049(7)
C24 0.0281(8) 0.0364(9) 0.0275(7) -0.0031(7) 0.0107(7) -0.0038(7)

loop_
_atom_type_symbol
_atom_type_description
_atom_type_scat_dispersion_real
_atom_type_scat_dispersion_imag
_atom_type_scat_source
C C 0.0033 0.0016 'International Tables Vol C Tables 4.2.6.8 and 6.1.1.4'
H H 0.0000 0.0000 'International Tables Vol C Tables 4.2.6.8 and 6.1.1.4'
N N 0.0061 0.0033 'International Tables Vol C Tables 4.2.6.8 and 6.1.1.4'
O O 0.0106 0.0060 'International Tables Vol C Tables 4.2.6.8 and 6.1.1.4'
P P 0.1023 0.0942 'International Tables Vol C Tables 4.2.6.8 and 6.1.1.4'

loop_
_geom_angle_atom_site_label_1
_geom_angle_atom_site_label_2
_geom_angle_atom_site_label_3
_geom_angle
_geom_angle_site_symmetry_1
_geom_angle_site_symmetry_3
_geom_angle_publ_flag
O1 P1 C13 113.29(8) . . ?
O1 P1 C19 112.33(7) . . ?
C13 P1 C19 106.02(8) . . ?
O1 P1 C1 110.96(7) . . ?
C13 P1 C1 106.91(7) . . ?
C19 P1 C1 106.93(8) . . ?
C8 N1 C1 112.95(13) . . ?
C8 N1 C9 122.36(13) . . ?
C1 N1 C9 123.83(14) . . ?
N1 C1 C2 102.16(13) . . ?
N1 C1 P1 109.17(10) . . ?
C2 C1 P1 110.92(11) . . ?
N1 C1 H1 111.4 . . ?
C2 C1 H1 111.4 . . ?
P1 C1 H1 111.4 . . ?
C7 C2 C3 120.03(16) . . ?
C7 C2 C1 109.17(14) . . ?
C3 C2 C1 130.78(16) . . ?
C4 C3 C2 118.03(18) . . ?
C4 C3 H3 121.0 . . ?
C2 C3 H3 121.0 . . ?
C3 C4 C5 121.58(17) . . ?
C3 C4 H4 119.2 . . ?
C5 C4 H4 119.2 . . ?
C6 C5 C4 120.40(18) . . ?
C6 C5 H5 119.8 . . ?
C4 C5 H5 119.8 . . ?
C7 C6 C5 118.02(18) . . ?
C7 C6 H6 121.0 . . ?
C5 C6 H6 121.0 . . ?
C6 C7 C2 121.93(16) . . ?
C6 C7 C8 129.22(16) . . ?
C2 C7 C8 108.76(15) . . ?
O2 C8 N1 125.29(15) . . ?
O2 C8 C7 128.21(16) . . ?
N1 C8 C7 106.48(14) . . ?
N1 C9 C10 113.32(13) . . ?
N1 C9 H9A 108.9 . . ?
C10 C9 H9A 108.9 . . ?
N1 C9 H9B 108.9 . . ?
C10 C9 H9B 108.9 . . ?
H9A C9 H9B 107.7 . . ?
C9 C10 C11 111.92(14) . . ?
C9 C10 H10A 109.2 . . ?
C11 C10 H10A 109.2 . . ?
C9 C10 H10B 109.2 . . ?
C11 C10 H10B 109.2 . . ?
H10A C10 H10B 107.9 . . ?
C12 C11 C10 112.38(16) . . ?
C12 C11 H11A 109.1 . . ?
C10 C11 H11A 109.1 . . ?
C12 C11 H11B 109.1 . . ?
C10 C11 H11B 109.1 . . ?
H11A C11 H11B 107.9 . . ?
C11 C12 H12A 109.5 . . ?
C11 C12 H12B 109.5 . . ?
H12A C12 H12B 109.5 . . ?
C11 C12 H12C 109.5 . . ?
H12A C12 H12C 109.5 . . ?
H12B C12 H12C 109.5 . . ?
C14 C13 C18 119.03(16) . . ?
C14 C13 P1 117.84(13) . . ?
C18 C13 P1 123.12(13) . . ?
C13 C14 C15 120.43(19) . . ?
C13 C14 H14 119.8 . . ?
C15 C14 H14 119.8 . . ?
C16 C15 C14 120.02(19) . . ?
C16 C15 H15 120.0 . . ?
C14 C15 H15 120.0 . . ?
C15 C16 C17 120.17(19) . . ?
C15 C16 H16 119.9 . . ?
C17 C16 H16 119.9 . . ?
C16 C17 C18 120.4(2) . . ?
C16 C17 H17 119.8 . . ?
C18 C17 H17 119.8 . . ?
C17 C18 C13 119.98(19) . . ?
C17 C18 H18 120.0 . . ?
C13 C18 H18 120.0 . . ?
C24 C19 C20 119.26(16) . . ?
C24 C19 P1 124.02(12) . . ?
C20 C19 P1 116.72(13) . . ?
C21 C20 C19 120.05(17) . . ?
C21 C20 H20 120.0 . . ?
C19 C20 H20 120.0 . . ?
C22 C21 C20 120.40(17) . . ?
C22 C21 H21 119.8 . . ?
C20 C21 H21 119.8 . . ?
C21 C22 C23 119.93(17) . . ?
C21 C22 H22 120.0 . . ?
C23 C22 H22 120.0 . . ?
C22 C23 C24 120.44(17) . . ?
C22 C23 H23 119.8 . . ?
C24 C23 H23 119.8 . . ?
C23 C24 C19 119.90(16) . . ?
C23 C24 H24 120.0 . . ?
C19 C24 H24 120.0 . . ?

loop_
_geom_bond_atom_site_label_1
_geom_bond_atom_site_label_2
_geom_bond_distance
_geom_bond_site_symmetry_2
_geom_bond_publ_flag
P1 O1 1.4834(11) . ?
P1 C13 1.7942(16) . ?
P1 C19 1.8041(17) . ?
P1 C1 1.8464(17) . ?
O2 C8 1.226(2) . ?
N1 C8 1.362(2) . ?
N1 C1 1.464(2) . ?
N1 C9 1.464(2) . ?
C1 C2 1.505(2) . ?
C1 H1 1.0000 . ?
C2 C7 1.386(2) . ?
C2 C3 1.392(2) . ?
C3 C4 1.382(3) . ?
C3 H3 0.9500 . ?
C4 C5 1.389(3) . ?
C4 H4 0.9500 . ?
C5 C6 1.384(3) . ?
C5 H5 0.9500 . ?
C6 C7 1.380(2) . ?
C6 H6 0.9500 . ?
C7 C8 1.478(2) . ?
C9 C10 1.516(2) . ?
C9 H9A 0.9900 . ?
C9 H9B 0.9900 . ?
C10 C11 1.518(2) . ?
C10 H10A 0.9900 . ?
C10 H10B 0.9900 . ?
C11 C12 1.512(3) . ?
C11 H11A 0.9900 . ?
C11 H11B 0.9900 . ?
C12 H12A 0.9800 . ?
C12 H12B 0.9800 . ?
C12 H12C 0.9800 . ?
C13 C14 1.377(2) . ?
C13 C18 1.391(2) . ?
C14 C15 1.386(3) . ?
C14 H14 0.9500 . ?
C15 C16 1.367(3) . ?
C15 H15 0.9500 . ?
C16 C17 1.369(3) . ?
C16 H16 0.9500 . ?
C17 C18 1.380(3) . ?
C17 H17 0.9500 . ?
C18 H18 0.9500 . ?
C19 C24 1.392(2) . ?
C19 C20 1.396(2) . ?
C20 C21 1.387(3) . ?
C20 H20 0.9500 . ?
C21 C22 1.374(3) . ?
C21 H21 0.9500 . ?
C22 C23 1.383(3) . ?
C22 H22 0.9500 . ?
C23 C24 1.387(2) . ?
C23 H23 0.9500 . ?
C24 H24 0.9500 . ?

loop_
_geom_hbond_atom_site_label_D
_geom_hbond_atom_site_label_H
_geom_hbond_atom_site_label_A
_geom_hbond_distance_DH
_geom_hbond_distance_HA
_geom_hbond_distance_DA
_geom_hbond_angle_DHA
_geom_hbond_site_symmetry_A
_geom_hbond_publ_flag
C1 H1 O1 1.00 2.18 3.1622(18) 166.7 4_565 yes
C15 H15 O2 0.95 2.54 3.256(2) 132.1 2_646 yes
C22 H22 O2 0.95 2.32 3.248(2) 164.1 2_746 yes

loop_
_geom_torsion_atom_site_label_1
_geom_torsion_atom_site_label_2
_geom_torsion_atom_site_label_3
_geom_torsion_atom_site_label_4
_geom_torsion
_geom_torsion_site_symmetry_1
_geom_torsion_site_symmetry_2
_geom_torsion_site_symmetry_3
_geom_torsion_site_symmetry_4
_geom_torsion_publ_flag
C8 N1 C1 C2 7.25(16) . . . . ?
C9 N1 C1 C2 176.82(13) . . . . ?
C8 N1 C1 P1 -110.24(13) . . . . ?
C9 N1 C1 P1 59.33(16) . . . . ?
O1 P1 C1 N1 43.92(13) . . . . ?
C13 P1 C1 N1 167.90(11) . . . . ?
C19 P1 C1 N1 -78.90(12) . . . . ?
O1 P1 C1 C2 -67.89(12) . . . . ?
C13 P1 C1 C2 56.09(12) . . . . ?
C19 P1 C1 C2 169.29(11) . . . . ?
N1 C1 C2 C7 -5.70(16) . . . . ?
P1 C1 C2 C7 110.53(13) . . . . ?
N1 C1 C2 C3 172.76(16) . . . . ?
P1 C1 C2 C3 -71.02(19) . . . . ?
C7 C2 C3 C4 -0.4(2) . . . . ?
C1 C2 C3 C4 -178.69(16) . . . . ?
C2 C3 C4 C5 -0.3(3) . . . . ?
C3 C4 C5 C6 0.6(3) . . . . ?
C4 C5 C6 C7 -0.3(3) . . . . ?
C5 C6 C7 C2 -0.3(3) . . . . ?
C5 C6 C7 C8 175.73(16) . . . . ?
C3 C2 C7 C6 0.7(2) . . . . ?
C1 C2 C7 C6 179.34(15) . . . . ?
C3 C2 C7 C8 -176.10(14) . . . . ?
C1 C2 C7 C8 2.55(17) . . . . ?
C1 N1 C8 O2 175.41(15) . . . . ?
C9 N1 C8 O2 5.7(2) . . . . ?
C1 N1 C8 C7 -5.97(17) . . . . ?
C9 N1 C8 C7 -175.72(13) . . . . ?
C6 C7 C8 O2 4.1(3) . . . . ?
C2 C7 C8 O2 -179.45(16) . . . . ?
C6 C7 C8 N1 -174.51(17) . . . . ?
C2 C7 C8 N1 1.98(17) . . . . ?
C8 N1 C9 C10 -121.24(17) . . . . ?
C1 N1 C9 C10 70.1(2) . . . . ?
N1 C9 C10 C11 -166.20(15) . . . . ?
C9 C10 C11 C12 -178.85(18) . . . . ?
O1 P1 C13 C14 3.34(17) . . . . ?
C19 P1 C13 C14 126.97(14) . . . . ?
C1 P1 C13 C14 -119.20(14) . . . . ?
O1 P1 C13 C18 -175.46(16) . . . . ?
C19 P1 C13 C18 -51.82(18) . . . . ?
C1 P1 C13 C18 62.01(18) . . . . ?
C18 C13 C14 C15 1.1(3) . . . . ?
P1 C13 C14 C15 -177.78(15) . . . . ?
C13 C14 C15 C16 -1.0(3) . . . . ?
C14 C15 C16 C17 0.0(3) . . . . ?
C15 C16 C17 C18 0.8(4) . . . . ?
C16 C17 C18 C13 -0.7(4) . . . . ?
C14 C13 C18 C17 -0.3(3) . . . . ?
P1 C13 C18 C17 178.53(17) . . . . ?
O1 P1 C19 C24 -163.57(14) . . . . ?
C13 P1 C19 C24 72.20(16) . . . . ?
C1 P1 C19 C24 -41.61(16) . . . . ?
O1 P1 C19 C20 17.01(16) . . . . ?
C13 P1 C19 C20 -107.23(14) . . . . ?
C1 P1 C19 C20 138.96(13) . . . . ?
C24 C19 C20 C21 1.1(3) . . . . ?
P1 C19 C20 C21 -179.47(14) . . . . ?
C19 C20 C21 C22 -0.7(3) . . . . ?
C20 C21 C22 C23 -0.3(3) . . . . ?
C21 C22 C23 C24 1.0(3) . . . . ?
C22 C23 C24 C19 -0.7(3) . . . . ?
C20 C19 C24 C23 -0.4(2) . . . . ?
P1 C19 C24 C23 -179.80(13) . . . . ?
